data_2312132
loop_
_publ_author_name
'Ziembicka, Dagmara'
'Olczak, Andrzej'
'Gobis, Katarzyna'
'Korona-G&#x142;owniak, Izabela'
'Pietrzak, Anna'
'Augustynowicz-Kope&#x107;, Ewa'
'G&#x142;ogowska, Agnieszka'
'Zaborowski, Marcin'
'Szczesio, Ma&#x142;gorzata'

_publ_section_title
;
 Synthesis, structure, ADME and biological activity of three
 2,6-disubstituted thiosemicarbazone derivatives.
;
_journal_coeditor_code VP3029
_journal_issue 7
_journal_name_full 'Acta crystallographica. Section C, Structural chemistry'
_journal_page_first 283
_journal_page_last 291
_journal_paper_doi 10.1107/S2053229623005521
_journal_volume 79
_journal_year 2023
_chemical_formula_iupac 'C15 H17 N5 O S, H2 O'
_chemical_formula_moiety 'C15 H17 N5 O S, H2 O'
_chemical_formula_sum 'C15 H19 N5 O2 S'
_chemical_formula_weight 333.41
_chemical_name_systematic
'2-[Amino(6-phenoxypyridin-2-yl)methylidene]-<i>N</i>,<i>N</i>-dimethylhydrazine-1-carbothioamide monohydrate'
_space_group_crystal_system monoclinic
_space_group_IT_number 9
_space_group_name_Hall 'I -2ya'
_space_group_name_H-M_alt 'I 1 a 1'
_atom_sites_solution_hydrogens mixed
_audit_creation_method
;
Olex2 1.5-alpha
(compiled 2023.01.27 svn.rdd5efbe for OlexSys, GUI svn.r6708)
;
_cell_angle_alpha 90
_cell_angle_beta 96.2420(16)
_cell_angle_gamma 90
_cell_formula_units_Z 4
_cell_length_a 7.96887(14)
_cell_length_b 10.94707(18)
_cell_length_c 18.4759(3)
_cell_measurement_reflns_used 4154
_cell_measurement_temperature 100.00(10)
_cell_measurement_theta_max 78.1610
_cell_measurement_theta_min 4.6800
_cell_volume 1602.20(5)
_computing_cell_refinement
;
CrysAlis PRO (Rigaku OD, 2022)
;
_computing_data_collection
;
CrysAlis PRO (Rigaku OD, 2022)
;
_computing_data_reduction
;
CrysAlis PRO (Rigaku OD, 2022)
;
_computing_molecular_graphics
;
OLEX2 (Dolomanov <i>et al.</i>,  2009),
<i>ShelXle</i> (H\"ubschle <i>et al.</i>, 2011) and
<i>Mercury</i> program (Macrae <i>et al.</i>, 2020)
;
_computing_publication_material
;
<i>publCIF</i> (Westrip, 2010) and OLEX2 (Dolomanov <i>et al.</i>,
2009)
;
_computing_structure_refinement
;
SHELXL2018 (Sheldrick, 2015<i>b</i>)
;
_computing_structure_solution
;
SHELXT2014 (Sheldrick, 2015<i>a</i>)
;
_diffrn_ambient_temperature 100.00(10)
_diffrn_detector 'Hybrid Pixel Array Detector'
_diffrn_detector_area_resol_mean 5.8140
_diffrn_measured_fraction_theta_full 0.992
_diffrn_measured_fraction_theta_max 0.898
_diffrn_measurement_device 'four-circle diffractometer'
_diffrn_measurement_device_type 'XtaLAB Synergy, Dualflex, Pilatus 300K'
_diffrn_measurement_method '\w scans'
_diffrn_radiation_monochromator mirror
_diffrn_radiation_probe x-ray
_diffrn_radiation_type 'Cu K\a'
_diffrn_radiation_wavelength 1.54184
_diffrn_reflns_av_R_equivalents 0.0182
_diffrn_reflns_av_unetI/netI 0.0224
_diffrn_reflns_limit_h_max 10
_diffrn_reflns_limit_h_min -8
_diffrn_reflns_limit_k_max 8
_diffrn_reflns_limit_k_min -13
_diffrn_reflns_limit_l_max 20
_diffrn_reflns_limit_l_min -23
_diffrn_reflns_number 4550
_diffrn_reflns_theta_full 67.684
_diffrn_reflns_theta_max 78.402
_diffrn_reflns_theta_min 4.703
_diffrn_source 'micro-focus sealed X-ray tube'
_exptl_absorpt_coefficient_mu 1.948
_exptl_absorpt_correction_T_max 1.000
_exptl_absorpt_correction_T_min 0.300
_exptl_absorpt_correction_type gaussian
_exptl_absorpt_process_details
;
(CrysAlis PRO; Rigaku OD, 2022)
;
_exptl_crystal_colour 'clear light yellow'
_exptl_crystal_density_diffrn 1.382
_exptl_crystal_description block
_exptl_crystal_F_000 704
_exptl_crystal_size_max 0.893
_exptl_crystal_size_mid 0.15
_exptl_crystal_size_min 0.106
_refine_diff_density_max 0.214
_refine_diff_density_min -0.133
_refine_ls_abs_structure_details
;
Flack <i>x</i> determined using 690 quotients [(I+)-(I-)]/[(I+)+(I-)]
(Parsons <i>et al.</i>,  2013)
;
_refine_ls_abs_structure_Flack -0.012(11)
_refine_ls_extinction_coef 0.0037(2)
_refine_ls_extinction_expression Fc^*^=kFc[1+0.001xFc^2^\l^3^/sin(2\q)]^-1/4^
_refine_ls_extinction_method
;
SHELXL2018 (Sheldrick, 2015<i>b</i>)
;
_refine_ls_goodness_of_fit_ref 1.048
_refine_ls_hydrogen_treatment mixed
_refine_ls_matrix_type full
_refine_ls_number_parameters 231
_refine_ls_number_reflns 2248
_refine_ls_number_restraints 2
_refine_ls_restrained_S_all 1.048
_refine_ls_R_factor_all 0.0221
_refine_ls_R_factor_gt 0.0220
_refine_ls_shift/su_max 0.000
_refine_ls_shift/su_mean 0.000
_refine_ls_structure_factor_coef Fsqd
_refine_ls_weighting_details 'w=1/[\s^2^(Fo^2^)+(0.0341P)^2^+0.5698P] where P=(Fo^2^+2Fc^2^)/3'
_refine_ls_weighting_scheme calc
_refine_ls_wR_factor_gt 0.0574
_refine_ls_wR_factor_ref 0.0575
_reflns_number_gt 2238
_reflns_number_total 2248
_reflns_threshold_expression 'I > 2\s(I)'
_cod_data_source_file vp3029sup1.cif
_cod_data_source_block 6
_cod_database_code 2312132
_shelx_space_group_comment
;
The symmetry employed for this shelxl refinement is uniquely defined
by the following loop, which should always be used as a source of
symmetry information in preference to the above space-group names.
They are only intended as comments.
;
_shelx_estimated_absorpt_t_min 0.275
_shelx_estimated_absorpt_t_max 0.820

loop_
_space_group_symop_operation_xyz
'x, y, z'
'x+1/2, -y, z'
'x+1/2, y+1/2, z+1/2'
'x+1, -y+1/2, z+1/2'

loop_
_atom_site_type_symbol
_atom_site_label
_atom_site_fract_x
_atom_site_fract_y
_atom_site_fract_z
_atom_site_U_iso_or_equiv
_atom_site_adp_type
_atom_site_calc_flag
_atom_site_occupancy
_atom_site_disorder_assembly
_atom_site_disorder_group
S S1 0.44296(5) 0.13644(4) 0.44382(3) 0.01699(14) Uani d 1 . .
O O23 0.8357(2) 0.39728(14) 0.66962(9) 0.0224(3) Uani d 1 . .
N N1 0.2453(2) 0.20072(15) 0.32176(10) 0.0177(4) Uani d 1 . .
N N2 0.3704(2) 0.35990(15) 0.38403(10) 0.0159(4) Uani d 1 . .
N N3 0.4771(2) 0.39687(15) 0.44359(10) 0.0148(4) Uani d 1 . .
H H3 0.531(3) 0.345(2) 0.4784(16) 0.016(6) Uiso d 1 . .
N N4 0.4151(2) 0.59408(17) 0.41104(11) 0.0180(4) Uani d 1 . .
H H4A 0.420(3) 0.677(3) 0.4210(15) 0.027(8) Uiso d 1 . .
H H4B 0.346(4) 0.559(3) 0.3758(18) 0.030(7) Uiso d 1 . .
N N22 0.6693(2) 0.45894(16) 0.56467(10) 0.0153(4) Uani d 1 . .
C C1 0.3494(3) 0.23926(18) 0.38007(11) 0.0149(4) Uani d 1 . .
C C4 0.4962(2) 0.51462(18) 0.45634(11) 0.0143(4) Uani d 1 . .
C C11 0.1929(3) 0.0734(2) 0.31350(13) 0.0201(5) Uani d 1 . .
H H11A 0.116577 0.064046 0.268538 0.030 Uiso calc 1 . .
H H11B 0.134314 0.049086 0.355197 0.030 Uiso calc 1 . .
H H11C 0.292441 0.021632 0.311217 0.030 Uiso calc 1 . .
C C12 0.1644(3) 0.29158(19) 0.27192(12) 0.0189(4) Uani d 1 . .
H H12A 0.250730 0.344401 0.254409 0.028 Uiso calc 1 . .
H H12B 0.086906 0.341144 0.297373 0.028 Uiso calc 1 . .
H H12C 0.101267 0.250291 0.230468 0.028 Uiso calc 1 . .
C C21 0.6110(2) 0.55207(18) 0.52060(12) 0.0148(4) Uani d 1 . .
C C23 0.7730(2) 0.4871(2) 0.62228(11) 0.0171(4) Uani d 1 . .
C C24 0.8290(3) 0.6053(2) 0.64053(12) 0.0193(4) Uani d 1 . .
H H24 0.904417 0.620766 0.682994 0.023 Uiso calc 1 . .
C C25 0.7705(3) 0.6984(2) 0.59448(12) 0.0196(4) Uani d 1 . .
H H25 0.807024 0.779934 0.604288 0.024 Uiso calc 1 . .
C C26 0.6573(3) 0.67264(19) 0.53328(12) 0.0174(4) Uani d 1 . .
H H26 0.613516 0.735827 0.501393 0.021 Uiso calc 1 . .
C C31 0.7604(3) 0.28104(19) 0.66677(12) 0.0188(4) Uani d 1 . .
C C32 0.7688(3) 0.2050(2) 0.60747(13) 0.0217(5) Uani d 1 . .
H H32 0.822391 0.231009 0.566641 0.026 Uiso calc 1 . .
C C33 0.6966(3) 0.0894(2) 0.60922(14) 0.0270(5) Uani d 1 . .
H H33 0.700738 0.035707 0.569064 0.032 Uiso calc 1 . .
C C34 0.6188(3) 0.0519(2) 0.66882(15) 0.0294(5) Uani d 1 . .
H H34 0.566989 -0.026228 0.668777 0.035 Uiso calc 1 . .
C C35 0.6163(3) 0.1280(2) 0.72848(15) 0.0288(6) Uani d 1 . .
H H35 0.565393 0.101255 0.769863 0.035 Uiso calc 1 . .
C C36 0.6885(3) 0.2438(2) 0.72785(14) 0.0245(5) Uani d 1 . .
H H36 0.688317 0.296291 0.768766 0.029 Uiso calc 1 . .
O O1W 0.3474(2) 0.84344(15) 0.42837(10) 0.0258(4) Uani d 1 . .
H H1WA 0.239(6) 0.849(3) 0.429(2) 0.053(10) Uiso d 1 . .
H H1WB 0.383(5) 0.918(4) 0.4279(18) 0.043(9) Uiso d 1 . .

loop_
_atom_site_aniso_label
_atom_site_aniso_U_11
_atom_site_aniso_U_22
_atom_site_aniso_U_33
_atom_site_aniso_U_12
_atom_site_aniso_U_13
_atom_site_aniso_U_23
S1 0.0205(2) 0.0129(2) 0.0163(2) 0.00138(18) -0.00362(17) 0.0000(2)
O23 0.0235(8) 0.0200(8) 0.0214(8) -0.0016(6) -0.0078(6) 0.0004(6)
N1 0.0225(10) 0.0121(8) 0.0167(9) -0.0016(7) -0.0054(7) 0.0003(7)
N2 0.0172(9) 0.0149(9) 0.0150(9) -0.0005(6) -0.0019(7) -0.0007(7)
N3 0.0158(9) 0.0130(8) 0.0149(8) -0.0001(6) -0.0017(7) 0.0004(7)
N4 0.0206(9) 0.0135(9) 0.0189(9) -0.0001(7) -0.0022(7) -0.0004(8)
N22 0.0141(8) 0.0160(8) 0.0158(9) -0.0008(6) 0.0010(7) -0.0001(7)
C1 0.0163(9) 0.0140(9) 0.0142(10) 0.0007(7) 0.0018(8) 0.0000(7)
C4 0.0130(9) 0.0144(9) 0.0160(10) 0.0001(7) 0.0044(7) -0.0012(8)
C11 0.0245(11) 0.0150(10) 0.0195(11) -0.0046(8) -0.0029(9) -0.0017(8)
C12 0.0215(10) 0.0174(10) 0.0169(11) 0.0017(8) -0.0022(9) 0.0017(8)
C21 0.0138(9) 0.0158(10) 0.0156(10) -0.0010(8) 0.0050(7) -0.0016(8)
C23 0.0147(9) 0.0203(10) 0.0166(10) -0.0001(8) 0.0024(8) -0.0013(8)
C24 0.0165(10) 0.0246(11) 0.0167(11) -0.0053(8) 0.0017(8) -0.0043(9)
C25 0.0220(11) 0.0175(10) 0.0200(11) -0.0066(8) 0.0047(9) -0.0046(8)
C26 0.0183(10) 0.0168(10) 0.0177(10) -0.0021(8) 0.0042(8) -0.0002(8)
C31 0.0145(10) 0.0189(10) 0.0215(11) 0.0015(7) -0.0047(8) 0.0030(8)
C32 0.0222(11) 0.0222(11) 0.0198(12) 0.0034(8) -0.0014(9) 0.0032(8)
C33 0.0325(13) 0.0191(11) 0.0261(13) 0.0030(9) -0.0111(10) 0.0007(10)
C34 0.0262(12) 0.0227(11) 0.0361(14) -0.0012(9) -0.0105(10) 0.0123(10)
C35 0.0217(12) 0.0344(13) 0.0300(13) 0.0044(9) 0.0017(10) 0.0160(11)
C36 0.0235(11) 0.0284(11) 0.0207(11) 0.0080(9) -0.0010(9) 0.0041(9)
O1W 0.0262(10) 0.0151(8) 0.0360(10) 0.0018(7) 0.0035(8) 0.0029(7)

loop_
_atom_type_symbol
_atom_type_description
_atom_type_scat_dispersion_real
_atom_type_scat_dispersion_imag
_atom_type_scat_source
C C 0.0181 0.0091 'International Tables Vol C Tables 4.2.6.8 and 6.1.1.4'
H H 0.0000 0.0000 'International Tables Vol C Tables 4.2.6.8 and 6.1.1.4'
N N 0.0311 0.0180 'International Tables Vol C Tables 4.2.6.8 and 6.1.1.4'
O O 0.0492 0.0322 'International Tables Vol C Tables 4.2.6.8 and 6.1.1.4'
S S 0.3331 0.5567 'International Tables Vol C Tables 4.2.6.8 and 6.1.1.4'

loop_
_exptl_crystal_face_index_h
_exptl_crystal_face_index_k
_exptl_crystal_face_index_l
_exptl_crystal_face_perp_dist
0 3 -11 0.0273
0 -3 11 0.0675
-2 6 6 0.2105
0 -6 -6 0.0683
0 6 6 0.0694
5 -1 0 0.4233
-3 -6 -3 0.2032
-3 -5 5 0.2043
0 4 9 0.0755

loop_
_geom_angle_atom_site_label_1
_geom_angle_atom_site_label_2
_geom_angle_atom_site_label_3
_geom_angle_site_symmetry_1
_geom_angle_site_symmetry_3
_geom_angle
_geom_angle_publ_flag
C23 O23 C31 . . 120.02(16) ?
C1 N1 C11 . . 121.67(17) ?
C1 N1 C12 . . 118.74(17) ?
C12 N1 C11 . . 118.96(17) ?
C1 N2 N3 . . 113.48(17) ?
N2 N3 H3 . . 125.1(16) ?
C4 N3 N2 . . 118.72(18) ?
C4 N3 H3 . . 116.0(16) ?
H4A N4 H4B . . 125(3) ?
C4 N4 H4A . . 120.9(17) ?
C4 N4 H4B . . 113(2) ?
C23 N22 C21 . . 117.13(17) ?
N1 C1 S1 . . 121.21(15) ?
N2 C1 S1 . . 124.25(16) ?
N2 C1 N1 . . 114.53(18) ?
N3 C4 N4 . . 119.4(2) ?
N3 C4 C21 . . 117.75(18) ?
N4 C4 C21 . . 122.86(18) ?
N1 C11 H11A . . 109.5 ?
N1 C11 H11B . . 109.5 ?
N1 C11 H11C . . 109.5 ?
H11A C11 H11B . . 109.5 ?
H11A C11 H11C . . 109.5 ?
H11B C11 H11C . . 109.5 ?
N1 C12 H12A . . 109.5 ?
N1 C12 H12B . . 109.5 ?
N1 C12 H12C . . 109.5 ?
H12A C12 H12B . . 109.5 ?
H12A C12 H12C . . 109.5 ?
H12B C12 H12C . . 109.5 ?
N22 C21 C4 . . 114.62(17) ?
N22 C21 C26 . . 123.24(19) ?
C26 C21 C4 . . 122.12(19) ?
O23 C23 C24 . . 115.13(18) ?
N22 C23 O23 . . 120.16(18) ?
N22 C23 C24 . . 124.7(2) ?
C23 C24 H24 . . 121.4 ?
C25 C24 C23 . . 117.3(2) ?
C25 C24 H24 . . 121.4 ?
C24 C25 H25 . . 120.1 ?
C24 C25 C26 . . 119.79(19) ?
C26 C25 H25 . . 120.1 ?
C21 C26 C25 . . 117.8(2) ?
C21 C26 H26 . . 121.1 ?
C25 C26 H26 . . 121.1 ?
C32 C31 O23 . . 121.2(2) ?
C36 C31 O23 . . 116.7(2) ?
C36 C31 C32 . . 122.0(2) ?
C31 C32 H32 . . 120.9 ?
C31 C32 C33 . . 118.2(2) ?
C33 C32 H32 . . 120.9 ?
C32 C33 H33 . . 119.7 ?
C34 C33 C32 . . 120.7(2) ?
C34 C33 H33 . . 119.7 ?
C33 C34 H34 . . 119.9 ?
C33 C34 C35 . . 120.1(2) ?
C35 C34 H34 . . 119.9 ?
C34 C35 H35 . . 120.0 ?
C34 C35 C36 . . 120.0(2) ?
C36 C35 H35 . . 120.0 ?
C31 C36 C35 . . 119.0(2) ?
C31 C36 H36 . . 120.5 ?
C35 C36 H36 . . 120.5 ?
H1WA O1W H1WB . . 106(3) ?

loop_
_geom_bond_atom_site_label_1
_geom_bond_atom_site_label_2
_geom_bond_site_symmetry_2
_geom_bond_distance
_geom_bond_publ_flag
S1 C1 . 1.738(2) ?
O23 C23 . 1.373(3) ?
O23 C31 . 1.405(3) ?
N1 C1 . 1.354(3) ?
N1 C11 . 1.458(3) ?
N1 C12 . 1.457(3) ?
N2 N3 . 1.376(2) ?
N2 C1 . 1.332(3) ?
N3 H3 . 0.93(3) ?
N3 C4 . 1.316(3) ?
N4 H4A . 0.93(3) ?
N4 H4B . 0.90(3) ?
N4 C4 . 1.325(3) ?
N22 C21 . 1.355(3) ?
N22 C23 . 1.311(3) ?
C4 C21 . 1.476(3) ?
C11 H11A . 0.9800 ?
C11 H11B . 0.9800 ?
C11 H11C . 0.9800 ?
C12 H12A . 0.9800 ?
C12 H12B . 0.9800 ?
C12 H12C . 0.9800 ?
C21 C26 . 1.384(3) ?
C23 C24 . 1.399(3) ?
C24 H24 . 0.9500 ?
C24 C25 . 1.376(3) ?
C25 H25 . 0.9500 ?
C25 C26 . 1.397(3) ?
C26 H26 . 0.9500 ?
C31 C32 . 1.383(3) ?
C31 C36 . 1.382(3) ?
C32 H32 . 0.9500 ?
C32 C33 . 1.392(3) ?
C33 H33 . 0.9500 ?
C33 C34 . 1.383(4) ?
C34 H34 . 0.9500 ?
C34 C35 . 1.383(4) ?
C35 H35 . 0.9500 ?
C35 C36 . 1.392(4) ?
C36 H36 . 0.9500 ?
O1W H1WA . 0.87(4) ?
O1W H1WB . 0.86(4) ?

loop_
_geom_hbond_atom_site_label_D
_geom_hbond_atom_site_label_H
_geom_hbond_atom_site_label_A
_geom_hbond_site_symmetry_A
_geom_hbond_distance_DH
_geom_hbond_distance_HA
_geom_hbond_distance_DA
_geom_hbond_angle_DHA
_geom_hbond_publ_flag
N4 H4A O1W . 0.93(3) 1.92(3) 2.808(2) 160(2) yes
O1W H1WA S1 2_465 0.87(4) 2.41(4) 3.2734(19) 173(4) yes
O1W H1WB S1 1_565 0.86(4) 2.45(4) 3.3018(18) 168(3) yes

loop_
_geom_torsion_atom_site_label_1
_geom_torsion_atom_site_label_2
_geom_torsion_atom_site_label_3
_geom_torsion_atom_site_label_4
_geom_torsion_site_symmetry_1
_geom_torsion_site_symmetry_2
_geom_torsion_site_symmetry_3
_geom_torsion_site_symmetry_4
_geom_torsion
_geom_torsion_publ_flag
O23 C23 C24 C25 . . . . 179.61(19) ?
O23 C31 C32 C33 . . . . 177.85(19) ?
O23 C31 C36 C35 . . . . -178.31(19) ?
N2 N3 C4 N4 . . . . -1.2(3) ?
N2 N3 C4 C21 . . . . 179.89(17) ?
N3 N2 C1 S1 . . . . 1.0(3) ?
N3 N2 C1 N1 . . . . -179.79(16) ?
N3 C4 C21 N22 . . . . -7.5(3) ?
N3 C4 C21 C26 . . . . 171.11(19) ?
N4 C4 C21 N22 . . . . 173.65(19) ?
N4 C4 C21 C26 . . . . -7.7(3) ?
N22 C21 C26 C25 . . . . 0.4(3) ?
N22 C23 C24 C25 . . . . 0.0(3) ?
C1 N2 N3 C4 . . . . -174.43(19) ?
C4 C21 C26 C25 . . . . -178.14(18) ?
C11 N1 C1 S1 . . . . 6.5(3) ?
C11 N1 C1 N2 . . . . -172.75(19) ?
C12 N1 C1 S1 . . . . 177.23(15) ?
C12 N1 C1 N2 . . . . -2.0(3) ?
C21 N22 C23 O23 . . . . 179.39(17) ?
C21 N22 C23 C24 . . . . -1.1(3) ?
C23 O23 C31 C32 . . . . 67.2(3) ?
C23 O23 C31 C36 . . . . -117.1(2) ?
C23 N22 C21 C4 . . . . 179.45(18) ?
C23 N22 C21 C26 . . . . 0.9(3) ?
C23 C24 C25 C26 . . . . 1.2(3) ?
C24 C25 C26 C21 . . . . -1.4(3) ?
C31 O23 C23 N22 . . . . -15.0(3) ?
C31 O23 C23 C24 . . . . 165.4(2) ?
C31 C32 C33 C34 . . . . -0.1(3) ?
C32 C31 C36 C35 . . . . -2.6(3) ?
C32 C33 C34 C35 . . . . -1.9(4) ?
C33 C34 C35 C36 . . . . 1.6(3) ?
C34 C35 C36 C31 . . . . 0.6(3) ?
C36 C31 C32 C33 . . . . 2.3(3) ?

_cod_database_fobs_code 2312132
